data_1536904
loop_
_publ_author_name
'Fickenscher, T.'
'Hoffmann, R.D.'
'Kraft, R.'
'Poettgen, R.'

_publ_section_title
;
 Syntheses and Crystal Structures of LaRhMg, CeRhMg, PrRhMg, and NdRhMg
;
_journal_name_full 'Zeitschrift fuer Anorganische und Allgemeine Chemie'
_journal_page_first 667
_journal_page_last 672
_journal_volume 628
_journal_year 2002
_chemical_formula_sum 'Ce Mg0.74 Rh1.26'
_chemical_name_systematic 'Ce Rh1.26 Mg0.74'
_space_group_IT_number 189
_symmetry_space_group_name_Hall 'P -6 -2'
_symmetry_space_group_name_H-M 'P -6 2 m'
_cell_angle_alpha 90
_cell_angle_beta 90
_cell_angle_gamma 120
_cell_formula_units_Z 3
_cell_length_a 7.523
_cell_length_b 7.523
_cell_length_c 4.176
_cell_volume 204.679
_citation_journal_id_ASTM ZAACAB
_cod_data_source_file Fickenscher_ZAACAB_2002_383.cif
_cod_data_source_block Ce1Mg0.74Rh1.26
_cod_original_formula_sum 'Ce1 Mg0.74 Rh1.26'
_cod_database_code 1536904

loop_
_symmetry_equiv_pos_as_xyz
x,y,z
-x+y,-x,-z
-y,x-y,z
x,y,-z
-x+y,-x,z
-y,x-y,-z
y,x,z
x-y,-y,-z
-x,-x+y,z
y,x,-z
x-y,-y,z
-x,-x+y,-z

loop_
_atom_site_label
_atom_site_type_symbol
_atom_site_fract_x
_atom_site_fract_y
_atom_site_fract_z
_atom_site_occupancy
_atom_site_U_iso_or_equiv
Rh3 Rh 0.7547 0 0.5 0.262 0.0
Ce1 Ce 0.41657 0 0 1 0.0
Mg1 Mg 0.7547 0 0.5 0.738 0.0
Rh2 Rh 0 0 0 1 0.0
Rh1 Rh 0.3333 0.6667 0.5 1 0.0
